data_2242554
loop_
_publ_author_name
'Wallin, Martin'
'Turner, Peter'
'Katsifis, Andrew'
'Yang, Mingshi'
'Chan, Hak-Kim'

_publ_section_title
;
 Crystal structure of
 aqua(2-{[2-({2-[bis(carboxylato-\k<i>O</i>-methyl)amino-\k<i>N</i>]ethyl}(carboxylato-\k<i>O</i>-methyl)amino-\k<i>N</i>)ethyl](carboxymethyl)azaniumyl}acetato)gallium(III)
 trihydrate
;
_journal_coeditor_code IS5497
_journal_issue 8
_journal_name_full 'Acta Crystallographica Section E'
_journal_page_first 1054
_journal_page_last 1057
_journal_paper_doi 10.1107/S2056989018009428
_journal_volume 74
_journal_year 2018
_chemical_formula_iupac '[Ga(C14 H20 N3 O10) (H2 O1)], 3H2 O'
_chemical_formula_moiety 'C14 H22 Ga N3 O11, 3(H2 O)'
_chemical_formula_sum 'C14 H28 Ga N3 O14'
_chemical_formula_weight 532.11
_chemical_name_systematic
'Aqua(2-{[2-({2-[bis(carboxylato-\k<i>O</i>-methyl)amino-\k<i>N</i>]ethyl}(carboxylato-\k<i>O</i>-methyl)amino-\k<i>N</i>)ethyl](carboxymethyl)azaniumyl}acetato)gallium(III) trihydrate'
_space_group_crystal_system monoclinic
_space_group_IT_number 4
_space_group_name_Hall 'P 2yb'
_space_group_name_H-M_alt 'P 1 21 1'
_symmetry_cell_setting monoclinic
_symmetry_space_group_name_Hall 'P 2yb'
_symmetry_space_group_name_H-M 'P 1 21 1'
_atom_sites_solution_hydrogens mixed
_audit_creation_method SHELXL-2018/1
_cell_angle_alpha 90
_cell_angle_beta 104.929(3)
_cell_angle_gamma 90
_cell_formula_units_Z 2
_cell_length_a 7.1477(2)
_cell_length_b 11.0616(3)
_cell_length_c 13.3460(4)
_cell_measurement_reflns_used 5696
_cell_measurement_temperature 100.0(10)
_cell_measurement_theta_max 28.0
_cell_measurement_theta_min 3.7
_cell_volume 1019.58(5)
_computing_cell_refinement
;
CrysAlis Pro (Rigaku OOD, 2015)
;
_computing_data_collection
;
CrysAlis Pro (Rigaku OOD, 2015)
;
_computing_data_reduction
;
CrysAlis Pro (Rigaku OOD, 2015)
;
_computing_molecular_graphics
;
<i>OLEX2</i> (Dolomanov <i>et al.</i>, 2009)
;
_computing_publication_material
;
WinGX (Farrugia, 2012)
;
_computing_structure_refinement
;
SHELXL2018 (Sheldrick, 2015<i>b</i>)
;
_computing_structure_solution
;
<i>SHELXT</i> (Sheldrick, 2015<i>a</i>)
;
_diffrn_ambient_temperature 100.0(10)
_diffrn_detector_area_resol_mean 10.5861
_diffrn_measured_fraction_theta_full 0.998
_diffrn_measured_fraction_theta_max 0.998
_diffrn_measurement_device 'four-circle diffractometer'
_diffrn_measurement_device_type 'Oxford Diffraction SuperNova Dual Source diffractometer with an Atlas detector'
_diffrn_measurement_method \w
_diffrn_radiation_monochromator mirror
_diffrn_radiation_type MoK\a
_diffrn_radiation_wavelength 0.71073
_diffrn_reflns_av_R_equivalents 0.0733
_diffrn_reflns_limit_h_max 10
_diffrn_reflns_limit_h_min -10
_diffrn_reflns_limit_k_max 15
_diffrn_reflns_limit_k_min -15
_diffrn_reflns_limit_l_max 19
_diffrn_reflns_limit_l_min -19
_diffrn_reflns_number 23585
_diffrn_reflns_theta_full 25.242
_diffrn_reflns_theta_max 30.504
_diffrn_reflns_theta_min 3.159
_exptl_absorpt_coefficient_mu 1.430
_exptl_absorpt_correction_T_max 1.00
_exptl_absorpt_correction_T_min 0.915
_exptl_absorpt_correction_type multi-scan
_exptl_absorpt_process_details
;
(<i>CrysAlis PRO</i>; Rigaku OD, 2015)
;
_exptl_crystal_colour colourless
_exptl_crystal_density_diffrn 1.733
_exptl_crystal_description blade
_exptl_crystal_F_000 552
_exptl_crystal_size_max 0.125
_exptl_crystal_size_mid 0.057
_exptl_crystal_size_min 0.026
_refine_diff_density_max 0.728
_refine_diff_density_min -0.436
_refine_ls_abs_structure_details
;
Flack <i>x</i> determined using 2002 quotients
[(<i>I</i>^+^)-(<i>I</i>^-^)]/[(<i>I</i>^+^)+(<i>I</i>^-^)]
(Parsons <i>et al.</i>, 2013)
;
_refine_ls_abs_structure_Flack -0.009(7)
_refine_ls_extinction_method none
_refine_ls_goodness_of_fit_ref 1.050
_refine_ls_hydrogen_treatment mixed
_refine_ls_matrix_type full
_refine_ls_number_parameters 329
_refine_ls_number_reflns 6213
_refine_ls_number_restraints 1
_refine_ls_restrained_S_all 1.050
_refine_ls_R_factor_all 0.0624
_refine_ls_R_factor_gt 0.0435
_refine_ls_shift/su_max 0.000
_refine_ls_shift/su_mean 0.000
_refine_ls_structure_factor_coef Fsqd
_refine_ls_weighting_details 'w=1/[\s^2^(Fo^2^)+(0.02P)^2^] where P=(Fo^2^+2Fc^2^)/3'
_refine_ls_weighting_scheme calc
_refine_ls_wR_factor_gt 0.0670
_refine_ls_wR_factor_ref 0.0731
_reflns_number_gt 5124
_reflns_number_total 6213
_reflns_threshold_expression 'I > 2\s(I)'
_cod_data_source_file is5497sup1.cif
_cod_data_source_block I
_cod_original_sg_symbol_H-M 'P 21'
_cod_database_code 2242554
_shelx_space_group_comment
;
The symmetry employed for this shelxl refinement is uniquely defined
by the following loop, which should always be used as a source of
symmetry information in preference to the above space-group names.
They are only intended as comments.
;

loop_
_space_group_symop_operation_xyz
'x, y, z'
'-x, y+1/2, -z'

loop_
_atom_site_type_symbol
_atom_site_label
_atom_site_fract_x
_atom_site_fract_y
_atom_site_fract_z
_atom_site_U_iso_or_equiv
_atom_site_adp_type
_atom_site_calc_flag
_atom_site_occupancy
Ga Ga1 0.67818(6) 0.35920(4) 0.14406(3) 0.00910(10) Uani d 1
C C1 0.8057(6) 0.3244(4) 0.3657(3) 0.0126(9) Uani d 1
H H1A 0.919556 0.274628 0.399527 0.015 Uiso calc 1
H H1B 0.729278 0.337981 0.416943 0.015 Uiso calc 1
O O1 0.8169(4) 0.4789(3) 0.2405(2) 0.0112(6) Uani d 1
O O2 0.9839(4) 0.5070(3) 0.4037(2) 0.0192(7) Uani d 1
C C2 0.8752(6) 0.4454(4) 0.3358(3) 0.0119(9) Uani d 1
O O3 0.9021(4) 0.2641(3) 0.1407(2) 0.0143(7) Uani d 1
C C3 0.7772(6) 0.1419(4) 0.2575(3) 0.0143(9) Uani d 1
H H3A 0.676921 0.084101 0.220995 0.017 Uiso calc 1
H H3B 0.844674 0.105973 0.325046 0.017 Uiso calc 1
O O4 1.0435(5) 0.0862(3) 0.1905(3) 0.0312(9) Uani d 1
C C4 0.9226(6) 0.1631(4) 0.1929(4) 0.0164(10) Uani d 1
O O5 0.5143(4) 0.2406(3) 0.0522(2) 0.0101(6) Uani d 1
C C5 0.4793(6) 0.2422(4) 0.2793(3) 0.0120(9) Uani d 1
H H5A 0.474766 0.213062 0.348815 0.014 Uiso calc 1
H H5B 0.413340 0.181905 0.227326 0.014 Uiso calc 1
O O6 0.2129(4) 0.1952(3) -0.0352(2) 0.0132(6) Uani d 1
C C6 0.3768(5) 0.3630(5) 0.2572(3) 0.0113(7) Uani d 1
H H6A 0.237081 0.351202 0.251339 0.014 Uiso calc 1
H H6B 0.428383 0.418161 0.316320 0.014 Uiso calc 1
O O7 0.5490(4) 0.9137(3) 0.1386(2) 0.0133(6) Uani d 1
C C7 0.2595(5) 0.3761(4) 0.0650(3) 0.0086(9) Uani d 1
H H7A 0.237373 0.439360 0.010694 0.010 Uiso calc 1
H H7B 0.134525 0.359646 0.081351 0.010 Uiso calc 1
O O8 0.5857(4) 0.7981(3) 0.2800(2) 0.0120(6) Uani d 1
C C8 0.3304(6) 0.2617(4) 0.0239(3) 0.0098(8) Uani d 1
O O9 0.2242(4) 0.9005(3) 0.3733(2) 0.0154(7) Uani d 1
O O10 -0.0876(4) 0.8862(3) 0.3686(2) 0.0134(7) Uani d 1
H H10O -0.199(8) 0.861(7) 0.331(4) 0.054(18) Uiso d 1
O O1W 0.6862(5) 0.4657(3) 0.0320(3) 0.0124(7) Uani d 1
C C14 0.0674(5) 0.8541(5) 0.3389(3) 0.0106(7) Uani d 1
C C13 0.0341(6) 0.7512(4) 0.2622(3) 0.0100(8) Uani d 1
H H13A -0.010336 0.678992 0.293384 0.012 Uiso calc 1
H H13B -0.068191 0.773773 0.199606 0.012 Uiso calc 1
H H1WA 0.717(7) 0.527(5) 0.037(4) 0.013(15) Uiso d 1
H H1WB 0.596(8) 0.451(5) -0.036(5) 0.039(17) Uiso d 1
N N1 0.6840(5) 0.2560(3) 0.2752(3) 0.0108(8) Uani d 1
N N2 0.4008(5) 0.4211(3) 0.1594(3) 0.0084(7) Uani d 1
N N3 0.2166(5) 0.7221(3) 0.2324(3) 0.0091(7) Uani d 1
H H3N 0.306(7) 0.719(4) 0.293(4) 0.017(13) Uiso d 1
C C9 0.3931(6) 0.5548(4) 0.1691(3) 0.0108(8) Uani d 1
H H9A 0.416736 0.592496 0.106217 0.013 Uiso calc 1
H H9B 0.497536 0.581169 0.229345 0.013 Uiso calc 1
C C10 0.1989(6) 0.5987(4) 0.1829(3) 0.0115(9) Uani d 1
H H10A 0.103663 0.602054 0.114376 0.014 Uiso calc 1
H H10B 0.150619 0.540629 0.226776 0.014 Uiso calc 1
C C12 0.4880(5) 0.8448(4) 0.1976(3) 0.0098(8) Uani d 1
C C11 0.2714(6) 0.8182(4) 0.1662(3) 0.0110(9) Uani d 1
H H11A 0.199397 0.893211 0.171991 0.013 Uiso calc 1
H H11B 0.233493 0.791951 0.092846 0.013 Uiso calc 1
O O2W 0.4169(6) 0.6478(4) 0.4259(3) 0.0250(9) Uani d 1
H H2WA 0.373(9) 0.581(6) 0.441(5) 0.05(2) Uiso d 1
H H2WB 0.526(9) 0.660(6) 0.449(5) 0.04(2) Uiso d 1
O O3W 0.3776(6) 0.4191(4) 0.4967(3) 0.0260(9) Uani d 1
H H3WA 0.278(14) 0.409(10) 0.511(8) 0.15(5) Uiso d 1
H H3WB 0.452(9) 0.390(6) 0.547(5) 0.06(2) Uiso d 1
O O4W 0.8110(5) 0.6367(3) 0.5369(3) 0.0239(8) Uani d 1
H H4WA 0.865(8) 0.603(6) 0.499(5) 0.04(2) Uiso d 1
H H4WB 0.806(9) 0.574(7) 0.571(5) 0.06(2) Uiso d 1

loop_
_atom_site_aniso_label
_atom_site_aniso_U_11
_atom_site_aniso_U_22
_atom_site_aniso_U_33
_atom_site_aniso_U_12
_atom_site_aniso_U_13
_atom_site_aniso_U_23
Ga1 0.00710(17) 0.00922(19) 0.01104(19) 0.0001(2) 0.00244(14) -0.0001(2)
C1 0.014(2) 0.013(2) 0.009(2) -0.0019(17) -0.0004(17) 0.0032(16)
O1 0.0069(14) 0.0131(16) 0.0119(15) -0.0001(12) -0.0005(12) 0.0006(12)
O2 0.0205(17) 0.0209(18) 0.0129(16) -0.0102(14) -0.0018(14) -0.0009(14)
C2 0.0083(19) 0.014(2) 0.014(2) 0.0032(17) 0.0043(18) 0.0001(18)
O3 0.0074(14) 0.0141(16) 0.0213(17) 0.0017(13) 0.0038(13) 0.0035(13)
C3 0.012(2) 0.011(2) 0.018(2) 0.0029(17) -0.0011(18) 0.0037(18)
O4 0.0219(18) 0.023(2) 0.054(3) 0.0120(16) 0.0190(18) 0.0114(18)
C4 0.0086(19) 0.016(2) 0.024(3) -0.0025(18) 0.0021(19) -0.0013(19)
O5 0.0080(13) 0.0093(15) 0.0128(15) 0.0013(12) 0.0022(12) -0.0041(12)
C5 0.0103(19) 0.012(2) 0.013(2) -0.0014(17) 0.0031(17) 0.0054(17)
O6 0.0120(14) 0.0107(15) 0.0154(16) -0.0012(12) 0.0007(13) -0.0020(12)
C6 0.0110(16) 0.0127(18) 0.0110(17) 0.001(2) 0.0044(14) 0.000(2)
O7 0.0138(14) 0.0143(15) 0.0121(15) -0.0054(13) 0.0039(13) 0.0009(12)
C7 0.0068(16) 0.010(2) 0.0087(17) -0.0003(16) 0.0006(14) -0.0033(16)
O8 0.0088(14) 0.0130(15) 0.0131(15) -0.0006(12) 0.0009(12) 0.0017(12)
C8 0.0118(19) 0.009(2) 0.009(2) -0.0005(17) 0.0037(17) 0.0019(16)
O9 0.0086(13) 0.0172(16) 0.0187(16) -0.0016(12) 0.0006(12) -0.0037(13)
O10 0.0080(13) 0.018(2) 0.0136(15) 0.0008(12) 0.0023(12) -0.0027(12)
O1W 0.0157(16) 0.0096(17) 0.0120(17) 0.0001(14) 0.0041(13) 0.0004(13)
C14 0.0104(16) 0.0093(17) 0.0118(17) 0.004(2) 0.0025(14) 0.007(2)
C13 0.0051(18) 0.012(2) 0.013(2) 0.0008(17) 0.0033(16) -0.0022(17)
N1 0.0086(17) 0.0101(18) 0.0131(19) -0.0016(15) 0.0018(15) 0.0001(15)
N2 0.0074(16) 0.0080(17) 0.0097(17) 0.0015(14) 0.0021(14) -0.0005(14)
N3 0.0052(16) 0.0086(17) 0.0129(19) -0.0008(14) 0.0013(15) -0.0005(14)
C9 0.0082(19) 0.009(2) 0.016(2) -0.0019(16) 0.0042(17) -0.0022(17)
C10 0.0079(19) 0.009(2) 0.018(2) -0.0036(16) 0.0033(17) -0.0022(17)
C12 0.0094(16) 0.008(2) 0.0131(18) -0.0030(18) 0.0046(15) -0.0025(18)
C11 0.0099(19) 0.0107(19) 0.012(2) 0.0005(16) 0.0029(17) 0.0030(16)
O2W 0.0194(19) 0.026(2) 0.026(2) -0.0052(17) -0.0019(17) 0.0104(17)
O3W 0.0217(19) 0.033(2) 0.021(2) -0.0020(17) 0.0021(17) 0.0110(17)
O4W 0.0231(19) 0.020(2) 0.026(2) 0.0017(16) 0.0015(17) 0.0028(17)

loop_
_atom_type_symbol
_atom_type_description
_atom_type_scat_dispersion_real
_atom_type_scat_dispersion_imag
_atom_type_scat_source
C C 0.0033 0.0016 'International Tables Vol C Tables 4.2.6.8 and 6.1.1.4'
H H 0.0000 0.0000 'International Tables Vol C Tables 4.2.6.8 and 6.1.1.4'
Ga Ga 0.2307 1.6083 'International Tables Vol C Tables 4.2.6.8 and 6.1.1.4'
N N 0.0061 0.0033 'International Tables Vol C Tables 4.2.6.8 and 6.1.1.4'
O O 0.0106 0.0060 'International Tables Vol C Tables 4.2.6.8 and 6.1.1.4'

loop_
_geom_angle_atom_site_label_1
_geom_angle_atom_site_label_2
_geom_angle_atom_site_label_3
_geom_angle
_geom_angle_publ_flag
O1W Ga1 O3 97.21(13) n
O1W Ga1 O1 89.15(14) n
O3 Ga1 O1 95.91(12) n
O1W Ga1 O5 93.24(14) n
O3 Ga1 O5 89.19(12) n
O1 Ga1 O5 174.05(12) n
O1W Ga1 N1 174.57(16) n
O3 Ga1 N1 83.30(14) n
O1 Ga1 N1 85.42(13) n
O5 Ga1 N1 92.17(13) n
O1W Ga1 N2 95.26(13) n
O3 Ga1 N2 164.97(13) n
O1 Ga1 N2 92.62(12) n
O5 Ga1 N2 81.75(12) n
N1 Ga1 N2 85.08(13) n
N1 C1 C2 113.2(3) n
N1 C1 H1A 108.9 n
C2 C1 H1A 108.9 n
N1 C1 H1B 108.9 n
C2 C1 H1B 108.9 n
H1A C1 H1B 107.7 n
C2 O1 Ga1 116.2(3) n
O2 C2 O1 123.3(4) n
O2 C2 C1 118.6(4) n
O1 C2 C1 118.0(4) n
C4 O3 Ga1 115.8(3) n
N1 C3 C4 111.1(4) n
N1 C3 H3A 109.4 n
C4 C3 H3A 109.4 n
N1 C3 H3B 109.4 n
C4 C3 H3B 109.4 n
H3A C3 H3B 108.0 n
O4 C4 O3 124.5(4) n
O4 C4 C3 119.8(4) n
O3 C4 C3 115.7(4) n
C8 O5 Ga1 117.3(3) n
N1 C5 C6 109.5(3) n
N1 C5 H5A 109.8 n
C6 C5 H5A 109.8 n
N1 C5 H5B 109.8 n
C6 C5 H5B 109.8 n
H5A C5 H5B 108.2 n
N2 C6 C5 112.8(3) n
N2 C6 H6A 109.0 n
C5 C6 H6A 109.0 n
N2 C6 H6B 109.0 n
C5 C6 H6B 109.0 n
H6A C6 H6B 107.8 n
N2 C7 C8 111.7(3) n
N2 C7 H7A 109.3 n
C8 C7 H7A 109.3 n
N2 C7 H7B 109.3 n
C8 C7 H7B 109.3 n
H7A C7 H7B 107.9 n
O6 C8 O5 123.4(4) n
O6 C8 C7 119.5(3) n
O5 C8 C7 117.1(3) n
C14 O10 H10O 117(4) n
Ga1 O1W H1WA 125(4) n
Ga1 O1W H1WB 118(3) n
H1WA O1W H1WB 111(5) n
O9 C14 O10 122.6(4) n
O9 C14 C13 123.2(4) n
O10 C14 C13 114.2(3) n
N3 C13 C14 110.3(3) n
N3 C13 H13A 109.6 n
C14 C13 H13A 109.6 n
N3 C13 H13B 109.6 n
C14 C13 H13B 109.6 n
H13A C13 H13B 108.1 n
C3 N1 C5 114.1(3) n
C3 N1 C1 111.7(3) n
C5 N1 C1 113.2(3) n
C3 N1 Ga1 104.3(3) n
C5 N1 Ga1 106.3(2) n
C1 N1 Ga1 106.4(2) n
C7 N2 C9 112.0(3) n
C7 N2 C6 112.9(3) n
C9 N2 C6 109.5(3) n
C7 N2 Ga1 104.7(2) n
C9 N2 Ga1 112.3(2) n
C6 N2 Ga1 105.1(2) n
C13 N3 C11 112.6(3) n
C13 N3 C10 109.4(3) n
C11 N3 C10 112.9(3) n
C13 N3 H3N 104(3) n
C11 N3 H3N 109(3) n
C10 N3 H3N 108(3) n
N2 C9 C10 112.5(3) n
N2 C9 H9A 109.1 n
C10 C9 H9A 109.1 n
N2 C9 H9B 109.1 n
C10 C9 H9B 109.1 n
H9A C9 H9B 107.8 n
N3 C10 C9 111.5(3) n
N3 C10 H10A 109.3 n
C9 C10 H10A 109.3 n
N3 C10 H10B 109.3 n
C9 C10 H10B 109.3 n
H10A C10 H10B 108.0 n
O8 C12 O7 126.7(3) n
O8 C12 C11 117.3(4) n
O7 C12 C11 115.9(3) n
N3 C11 C12 112.1(3) n
N3 C11 H11A 109.2 n
C12 C11 H11A 109.2 n
N3 C11 H11B 109.2 n
C12 C11 H11B 109.2 n
H11A C11 H11B 107.9 n
H2WA O2W H2WB 117(6) n
H3WA O3W H3WB 101(8) n
H4WA O4W H4WB 93(6) n

loop_
_geom_bond_atom_site_label_1
_geom_bond_atom_site_label_2
_geom_bond_distance
_geom_bond_publ_flag
Ga1 O1W 1.916(3) n
Ga1 O3 1.925(3) n
Ga1 O1 1.933(3) n
Ga1 O5 1.964(3) n
Ga1 N1 2.081(4) n
Ga1 N2 2.156(3) n
C1 N1 1.499(5) ?
C1 C2 1.517(6) ?
C1 H1A 0.9900 ?
C1 H1B 0.9900 ?
O1 C2 1.286(5) n
O2 C2 1.236(5) n
O3 C4 1.305(5) n
C3 N1 1.474(5) ?
C3 C4 1.530(6) ?
C3 H3A 0.9900 ?
C3 H3B 0.9900 ?
O4 C4 1.219(5) ?
O5 C8 1.293(5) n
C5 N1 1.486(5) ?
C5 C6 1.516(6) ?
C5 H5A 0.9900 ?
C5 H5B 0.9900 ?
O6 C8 1.236(5) ?
C6 N2 1.505(5) ?
C6 H6A 0.9900 ?
C6 H6B 0.9900 ?
O7 C12 1.252(5) ?
C7 N2 1.483(5) ?
C7 C8 1.517(6) ?
C7 H7A 0.9900 ?
C7 H7B 0.9900 ?
O8 C12 1.251(5) ?
O9 C14 1.211(5) ?
O10 C14 1.318(4) ?
O10 H10O 0.87(6) ?
O1W H1WA 0.71(5) ?
O1W H1WB 0.99(6) ?
C14 C13 1.508(6) ?
C13 N3 1.493(5) ?
C13 H13A 0.9900 ?
C13 H13B 0.9900 ?
N2 C9 1.486(5) ?
N3 C11 1.497(5) ?
N3 C10 1.507(5) ?
N3 H3N 0.90(5) ?
C9 C10 1.526(5) ?
C9 H9A 0.9900 ?
C9 H9B 0.9900 ?
C10 H10A 0.9900 ?
C10 H10B 0.9900 ?
C12 C11 1.525(5) ?
C11 H11A 0.9900 ?
C11 H11B 0.9900 ?
O2W H2WA 0.84(7) ?
O2W H2WB 0.77(6) ?
O3W H3WA 0.79(10) ?
O3W H3WB 0.81(7) ?
O4W H4WA 0.80(6) ?
O4W H4WB 0.83(7) ?

loop_
_geom_hbond_atom_site_label_D
_geom_hbond_atom_site_label_H
_geom_hbond_atom_site_label_A
_geom_hbond_site_symmetry_A
_geom_hbond_distance_DH
_geom_hbond_distance_HA
_geom_hbond_distance_DA
_geom_hbond_angle_DHA
_geom_hbond_publ_flag
O10 H10O O8 1_455 0.87(6) 1.67(6) 2.525(4) 169(6) y
O1W H1WA O6 2_655 0.71(5) 1.93(5) 2.636(5) 174(6) yes
O1W H1WB O7 2_645 0.99(6) 1.54(6) 2.524(5) 174(5) yes
O2W H2WA O3W . 0.84(7) 1.94(7) 2.741(5) 158(6) yes
O2W H2WB O4W . 0.77(6) 2.09(6) 2.828(5) 160(6) yes
O3W H3WA O2 1_455 0.79(10) 2.47(10) 2.934(5) 119(9) yes
O3W H3WA O10 2_546 0.79(10) 2.37(10) 3.096(5) 153(9) yes
O3W H3WB O8 2_646 0.81(7) 2.60(6) 3.215(5) 134(5) yes
O3W H3WB O9 2_646 0.81(7) 2.28(6) 2.934(5) 138(6) yes
O4W H4WA O2 . 0.80(6) 2.00(6) 2.806(5) 175(6) yes
O4W H4WB O9 2_646 0.83(7) 2.09(7) 2.911(5) 168(7) yes
N3 H3N O2W . 0.90(5) 1.91(5) 2.737(5) 152(4) yes
C1 H1A O4W 2_746 0.99 2.43 3.417(6) 173 y
C3 H3A O7 1_545 0.99 2.25 3.197(5) 159 y
C3 H3B O10 1_645 0.99 2.52 3.225(5) 128 y
C6 H6B O3W . 0.99 2.53 3.254(5) 130 y
C7 H7B O3 1_455 0.99 2.28 3.227(5) 161 y
C9 H9B O8 . 0.99 2.53 3.207(5) 126 y
C10 H10A O6 2 0.99 2.46 3.271(5) 139 y
C10 H10B O1 1_455 0.99 2.53 3.300(5) 134 y
C11 H11A O4 1_465 0.99 2.45 3.438(5) 176 y
C13 H13A O1 1_455 0.99 2.54 3.367(5) 140 y
C13 H13A O2 1_455 0.99 2.41 3.368(5) 162 y
C13 H13B O6 2 0.99 2.34 3.150(5) 139 y

loop_
_geom_torsion_atom_site_label_1
_geom_torsion_atom_site_label_2
_geom_torsion_atom_site_label_3
_geom_torsion_atom_site_label_4
_geom_torsion
Ga1 O1 C2 O2 171.5(3)
Ga1 O1 C2 C1 -8.7(4)
N1 C1 C2 O2 -176.8(4)
N1 C1 C2 O1 3.5(5)
Ga1 O3 C4 O4 172.0(4)
Ga1 O3 C4 C3 -5.9(5)
N1 C3 C4 O4 163.3(4)
N1 C3 C4 O3 -18.7(5)
N1 C5 C6 N2 51.6(4)
Ga1 O5 C8 O6 178.6(3)
Ga1 O5 C8 C7 -0.2(5)
N2 C7 C8 O6 160.4(4)
N2 C7 C8 O5 -20.7(5)
O9 C14 C13 N3 -3.2(6)
O10 C14 C13 N3 179.4(3)
C4 C3 N1 C5 146.3(4)
C4 C3 N1 C1 -83.8(4)
C4 C3 N1 Ga1 30.7(4)
C6 C5 N1 C3 -158.9(3)
C6 C5 N1 C1 72.0(4)
C6 C5 N1 Ga1 -44.5(4)
C2 C1 N1 C3 116.1(4)
C2 C1 N1 C5 -113.6(4)
C2 C1 N1 Ga1 2.9(4)
C8 C7 N2 C9 150.0(3)
C8 C7 N2 C6 -85.8(4)
C8 C7 N2 Ga1 28.0(4)
C5 C6 N2 C7 83.8(4)
C5 C6 N2 C9 -150.7(3)
C5 C6 N2 Ga1 -29.8(4)
C14 C13 N3 C11 -70.5(4)
C14 C13 N3 C10 163.1(3)
C7 N2 C9 C10 63.9(4)
C6 N2 C9 C10 -62.1(4)
Ga1 N2 C9 C10 -178.5(3)
C13 N3 C10 C9 -169.5(3)
C11 N3 C10 C9 64.3(4)
N2 C9 C10 N3 158.1(3)
C13 N3 C11 C12 138.0(4)
C10 N3 C11 C12 -97.6(4)
O8 C12 C11 N3 -9.5(6)
O7 C12 C11 N3 171.9(4)

_cod_database_fobs_code 2242554
